data_4107091
loop_
_publ_author_name
'Feng Cai'
'Xiaotao Pu'
'Xiangbing Qi'
'Vincent Lynch'
'Akella Radha'
'Joseph M. Ready'

_publ_section_title
;
 Chiral Allene-Containing Phosphines in Asymmetric Catalysis
;
_journal_name_full 'Journal of the American Chemical Society'
_journal_page_first 18066
_journal_page_last 18069
_journal_paper_doi 10.1021/ja207748r
_journal_volume 133
_journal_year 2011
_chemical_formula_sum 'C38 H27 Ag F15 O2 P'
_chemical_formula_weight 939.447
_chemical_name_systematic
; 
 ? 
;
_space_group_IT_number 13
_symmetry_cell_setting monoclinic
_symmetry_space_group_name_Hall '-P 2yc'
_symmetry_space_group_name_H-M 'P 1 2/c 1'
_atom_sites_solution_hydrogens geom
_atom_sites_solution_primary direct
_atom_sites_solution_secondary difmap
_audit_creation_method SHELXL-97
_cell_angle_alpha 90.00
_cell_angle_beta 93.933(3)
_cell_angle_gamma 90.000
_cell_formula_units_Z 4
_cell_length_a 15.0510(10)
_cell_length_b 9.7000(10)
_cell_length_c 27.781(3)
_cell_measurement_reflns_used 177
_cell_measurement_temperature 295(2)
_cell_measurement_theta_max 0.2
_cell_measurement_theta_min 0.01
_cell_volume 4046.3(7)
_computing_cell_refinement 'HKL2000 v095.373'
_computing_data_collection 'collect, Nonius 1999'
_computing_data_reduction 'HKL2000 v095.373'
_computing_publication_material 'XCIF (Sheldrick and Bruker 1997)'
_computing_structure_refinement 'SHELXL-97 (Sheldrick, 1997)'
_computing_structure_solution 'SHELXS-97 (Sheldrick, 1990)'
_diffrn_ambient_temperature 295(2)
_diffrn_measured_fraction_theta_full 0.964
_diffrn_measured_fraction_theta_max 0.964
_diffrn_measurement_device_type 'Kappa CCD'
_diffrn_measurement_method Collect
_diffrn_radiation_monochromator graphite
_diffrn_radiation_source 'fine-focus sealed tube'
_diffrn_radiation_type MoK\a
_diffrn_radiation_wavelength 0.71069
_diffrn_reflns_av_R_equivalents 0.0300
_diffrn_reflns_av_sigmaI/netI 0.0732
_diffrn_reflns_limit_h_max 18
_diffrn_reflns_limit_h_min 0
_diffrn_reflns_limit_k_max 11
_diffrn_reflns_limit_k_min 0
_diffrn_reflns_limit_l_max 32
_diffrn_reflns_limit_l_min -33
_diffrn_reflns_number 7026
_diffrn_reflns_theta_full 25.22
_diffrn_reflns_theta_max 25.22
_diffrn_reflns_theta_min 2.63
_exptl_absorpt_coefficient_mu 0.639
_exptl_absorpt_correction_T_max 0.983
_exptl_absorpt_correction_T_min 0.968
_exptl_absorpt_correction_type empirical
_exptl_absorpt_process_details 'HKL2000 v095.373'
_exptl_crystal_colour colorless
_exptl_crystal_density_diffrn 1.542
_exptl_crystal_description plate
_exptl_crystal_F_000 1872
_exptl_crystal_size_max 0.08
_exptl_crystal_size_mid 0.04
_exptl_crystal_size_min 0.02
_refine_diff_density_max 3.525
_refine_diff_density_min -0.530
_refine_diff_density_rms 0.118
_refine_ls_extinction_method none
_refine_ls_goodness_of_fit_ref 1.057
_refine_ls_hydrogen_treatment constr
_refine_ls_matrix_type full
_refine_ls_number_parameters 514
_refine_ls_number_reflns 5166
_refine_ls_number_restraints 0
_refine_ls_restrained_S_all 1.057
_refine_ls_R_factor_all 0.1421
_refine_ls_R_factor_gt 0.0894
_refine_ls_shift/su_max 0.045
_refine_ls_shift/su_mean 0.009
_refine_ls_structure_factor_coef Fsqd
_refine_ls_weighting_details 'calc w=1/[\s^2^(Fo^2^)+(0.0600P)^2^+0.0000P] where P=(Fo^2^+2Fc^2^)/3'
_refine_ls_weighting_scheme calc
_refine_ls_wR_factor_gt 0.1878
_refine_ls_wR_factor_ref 0.2167
_reflns_number_gt 4048
_reflns_number_total 7026
_reflns_threshold_expression >2sigma(I)
_cod_data_source_file ja207748r_si_002.cif
_cod_data_source_block shelxl
_cod_original_sg_symbol_H-M 'P 2/c'
_cod_original_formula_sum 'C38 H27 Ag1 F15 O2 P1'
_cod_database_code 4107091

loop_
_symmetry_equiv_pos_as_xyz
'x, y, z'
'-x, y, -z+1/2'
'-x, -y, -z'
'x, -y, z-1/2'

loop_
_atom_site_label
_atom_site_type_symbol
_atom_site_fract_x
_atom_site_fract_y
_atom_site_fract_z
_atom_site_U_iso_or_equiv
_atom_site_adp_type
_atom_site_occupancy
_atom_site_symmetry_multiplicity
_atom_site_calc_flag
_atom_site_refinement_flags
Ag1 Ag 0.92516(7) 0.88140(12) 0.15972(4) 0.0932(7) Uani 1 1 d .
P2 P 0.7738(2) 0.9414(3) 0.16448(10) 0.0670(10) Uani 1 1 d .
O1 O 1.0609(8) 0.8683(12) 0.1392(4) 0.105(3) Uani 1 1 d .
O2 O 1.1315(7) 0.7742(14) 0.2027(5) 0.126(4) Uani 1 1 d .
C1 C 0.6961(8) 0.7948(12) 0.1644(4) 0.065(3) Uani 1 1 d .
C2 C 0.7068(8) 0.7004(12) 0.2004(4) 0.069(3) Uani 1 1 d .
H2 H 0.7546 0.7076 0.2233 0.083 Uiso 1 1 calc R
C3 C 0.6455(10) 0.5913(14) 0.2031(5) 0.082(4) Uani 1 1 d .
C4 C 0.5802(10) 0.5740(14) 0.1686(5) 0.089(4) Uani 1 1 d .
H4 H 0.5425 0.4983 0.1697 0.107 Uiso 1 1 calc R
C5 C 0.5680(9) 0.6683(15) 0.1309(5) 0.080(4) Uani 1 1 d .
C6 C 0.6248(9) 0.7807(14) 0.1290(4) 0.080(4) Uani 1 1 d .
H6 H 0.6159 0.8461 0.1047 0.096 Uiso 1 1 calc R
C7 C 0.6518(13) 0.485(2) 0.2410(6) 0.108(5) Uani 1 1 d .
C8 C 0.7567(8) 1.0264(12) 0.2237(4) 0.067(3) Uani 1 1 d .
C9 C 0.8255(8) 1.1032(12) 0.2441(4) 0.071(3) Uani 1 1 d .
H9 H 0.8768 1.1141 0.2276 0.085 Uiso 1 1 calc R
C10 C 0.8203(8) 1.1648(13) 0.2884(4) 0.070(3) Uani 1 1 d .
C11 C 0.7420(9) 1.1504(13) 0.3117(4) 0.079(4) Uani 1 1 d .
H11 H 0.7370 1.1920 0.3416 0.095 Uiso 1 1 calc R
C12 C 0.6727(8) 1.0757(13) 0.2911(4) 0.069(3) Uani 1 1 d .
C13 C 0.6804(8) 1.0117(12) 0.2467(4) 0.064(3) Uani 1 1 d .
H13 H 0.6336 0.9593 0.2329 0.077 Uiso 1 1 calc R
C14 C 0.5859(11) 1.064(2) 0.3172(5) 0.100(5) Uani 1 1 d .
C15 C 0.7219(8) 1.0603(12) 0.1180(4) 0.067(3) Uani 1 1 d .
C16 C 0.6459(9) 1.1364(13) 0.1297(5) 0.079(4) Uani 1 1 d .
H16 H 0.6251 1.1311 0.1604 0.095 Uiso 1 1 calc R
C17 C 0.6041(10) 1.2174(15) 0.0952(6) 0.096(4) Uani 1 1 d .
H17 H 0.5527 1.2655 0.1015 0.115 Uiso 1 1 calc R
C18 C 0.6392(13) 1.2271(17) 0.0507(6) 0.106(5) Uani 1 1 d .
H18 H 0.6121 1.2845 0.0272 0.127 Uiso 1 1 calc R
C19 C 0.7104(11) 1.1564(17) 0.0410(5) 0.094(4) Uani 1 1 d .
H19 H 0.7329 1.1671 0.0109 0.112 Uiso 1 1 calc R
C20 C 0.7523(8) 1.0686(13) 0.0730(4) 0.068(3) Uani 1 1 d .
C21 C 0.8299(11) 0.9984(15) 0.0594(5) 0.090(4) Uani 1 1 d .
C22 C 0.8223(9) 0.851(2) 0.0477(4) 0.108(7) Uani 1 1 d .
C23 C 0.8165(10) 0.7219(15) 0.0377(5) 0.089(5) Uani 1 1 d .
C24 C 0.8004(12) 0.681(2) -0.0129(6) 0.118(6) Uani 1 1 d .
C25 C 0.8432(10) 0.6221(13) 0.0779(5) 0.079(4) Uani 1 1 d .
C26 C 0.7831(9) 0.5299(15) 0.0947(6) 0.089(4) Uani 1 1 d .
H26 H 0.7256 0.5284 0.0800 0.106 Uiso 1 1 calc R
C27 C 0.8028(13) 0.4445(18) 0.1301(7) 0.112(5) Uani 1 1 d .
H27 H 0.7607 0.3821 0.1398 0.134 Uiso 1 1 calc R
C28 C 0.8854(16) 0.4482(17) 0.1524(7) 0.121(6) Uani 1 1 d .
H28 H 0.8994 0.3888 0.1781 0.145 Uiso 1 1 calc R
C29 C 0.9508(11) 0.540(2) 0.1376(7) 0.117(5) Uani 1 1 d .
H29 H 1.0075 0.5418 0.1531 0.140 Uiso 1 1 calc R
C30 C 0.9298(10) 0.6227(15) 0.1017(5) 0.089(4) Uani 1 1 d .
H30 H 0.9723 0.6834 0.0914 0.106 Uiso 1 1 calc R
C31 C 0.4993(12) 0.6549(18) 0.0941(7) 0.102(5) Uani 1 1 d .
C32 C 0.8911(11) 1.247(2) 0.3098(5) 0.098(5) Uani 1 1 d .
C33 C 1.1209(13) 0.8117(19) 0.1607(8) 0.103(5) Uani 1 1 d .
C34 C 1.1997(11) 0.778(3) 0.1301(7) 0.120(6) Uani 1 1 d .
C35 C 0.9169(13) 1.0773(19) 0.0533(7) 0.124(5) Uani 1 1 d .
H35A H 0.9097 1.1717 0.0627 0.186 Uiso 1 1 calc R
H35B H 0.9310 1.0735 0.0202 0.186 Uiso 1 1 calc R
H35C H 0.9642 1.0360 0.0733 0.186 Uiso 1 1 calc R
C36 C 0.8871(18) 0.603(2) -0.0272(7) 0.180(11) Uani 1 1 d .
H36A H 0.8796 0.5746 -0.0604 0.270 Uiso 1 1 calc R
H36B H 0.8967 0.5233 -0.0070 0.270 Uiso 1 1 calc R
H36C H 0.9375 0.6634 -0.0230 0.270 Uiso 1 1 calc R
C37 C 0.7945(18) 0.808(3) -0.0466(6) 0.182(11) Uani 1 1 d .
H37A H 0.7840 0.7774 -0.0794 0.273 Uiso 1 1 calc R
H37B H 0.8494 0.8581 -0.0432 0.273 Uiso 1 1 calc R
H37C H 0.7464 0.8659 -0.0382 0.273 Uiso 1 1 calc R
C38 C 0.727(2) 0.560(4) -0.0150(8) 0.28(2) Uani 1 1 d .
H38A H 0.7150 0.5315 -0.0478 0.420 Uiso 1 1 calc R
H38B H 0.6734 0.5938 -0.0024 0.420 Uiso 1 1 calc R
H38C H 0.7495 0.4836 0.0040 0.420 Uiso 1 1 calc R
F1 F 0.7316(11) 0.4823(11) 0.2629(5) 0.184(5) Uani 1 1 d .
F2 F 0.6078(11) 0.5152(16) 0.2771(5) 0.203(7) Uani 1 1 d .
F3 F 0.6308(12) 0.3648(11) 0.2281(4) 0.204(8) Uani 1 1 d .
F4 F 0.5431(6) 0.9500(14) 0.3075(4) 0.139(3) Uani 1 1 d .
F5 F 0.6012(7) 1.0631(15) 0.3632(3) 0.151(4) Uani 1 1 d .
F6 F 0.5322(7) 1.1644(13) 0.3050(5) 0.157(5) Uani 1 1 d .
F7 F 0.9217(8) 1.3405(13) 0.2806(4) 0.154(4) Uani 1 1 d .
F8 F 0.9685(8) 1.1774(12) 0.3150(5) 0.172(5) Uani 1 1 d .
F9 F 0.8796(9) 1.3078(19) 0.3474(5) 0.234(9) Uani 1 1 d .
F10 F 0.4606(12) 0.7556(17) 0.0775(7) 0.241(10) Uani 1 1 d .
F11 F 0.4365(11) 0.579(2) 0.1032(6) 0.239(10) Uani 1 1 d .
F12 F 0.5199(10) 0.584(2) 0.0574(6) 0.257(11) Uani 1 1 d .
F13 F 1.2198(12) 0.868(2) 0.1009(7) 0.251(11) Uani 1 1 d .
F14 F 1.1945(11) 0.674(2) 0.1089(9) 0.312(16) Uani 1 1 d .
F15 F 1.2756(10) 0.7738(18) 0.1579(7) 0.219(7) Uani 1 1 d .

loop_
_atom_site_aniso_label
_atom_site_aniso_U_11
_atom_site_aniso_U_22
_atom_site_aniso_U_33
_atom_site_aniso_U_23
_atom_site_aniso_U_13
_atom_site_aniso_U_12
Ag1 0.0680(9) 0.1116(11) 0.1014(10) -0.0009(6) 0.0164(6) 0.0103(6)
P2 0.064(2) 0.075(2) 0.0626(19) -0.0004(15) 0.0087(14) 0.0022(16)
O1 0.082(8) 0.130(9) 0.106(8) -0.002(6) 0.016(6) 0.005(6)
O2 0.093(8) 0.162(11) 0.124(10) -0.010(8) 0.019(7) 0.033(7)
C1 0.071(8) 0.067(7) 0.057(7) -0.008(6) 0.006(6) -0.001(6)
C2 0.051(7) 0.072(8) 0.085(8) 0.009(7) 0.005(6) -0.005(7)
C3 0.094(10) 0.082(9) 0.070(9) -0.001(7) -0.008(8) 0.001(8)
C4 0.100(11) 0.075(9) 0.095(11) -0.009(8) 0.023(9) -0.018(8)
C5 0.066(9) 0.082(9) 0.090(10) -0.024(8) 0.002(7) -0.023(8)
C6 0.099(10) 0.086(10) 0.057(8) 0.006(6) 0.012(7) 0.015(9)
C7 0.106(13) 0.126(15) 0.091(12) 0.028(11) -0.007(10) -0.008(11)
C8 0.054(8) 0.079(8) 0.070(7) 0.002(6) 0.018(6) 0.003(6)
C9 0.059(8) 0.090(8) 0.065(8) 0.002(6) 0.012(6) -0.022(7)
C10 0.054(8) 0.099(9) 0.057(8) -0.012(6) 0.005(6) 0.000(7)
C11 0.084(10) 0.099(10) 0.056(7) -0.015(6) 0.007(7) 0.004(8)
C12 0.057(8) 0.085(8) 0.067(8) 0.001(6) 0.013(6) -0.015(7)
C13 0.062(8) 0.075(7) 0.057(7) -0.005(6) 0.011(6) 0.008(6)
C14 0.093(12) 0.138(14) 0.069(10) 0.000(9) 0.008(8) -0.035(12)
C15 0.066(8) 0.064(7) 0.069(8) 0.005(6) 0.005(6) -0.015(7)
C16 0.071(9) 0.088(9) 0.078(9) 0.002(7) 0.004(7) 0.009(7)
C17 0.094(11) 0.094(10) 0.100(12) 0.019(8) -0.002(9) 0.013(8)
C18 0.120(14) 0.110(12) 0.087(11) 0.037(9) -0.006(10) 0.010(11)
C19 0.099(12) 0.110(11) 0.074(9) 0.006(8) 0.023(8) 0.016(10)
C20 0.066(8) 0.071(8) 0.067(8) 0.000(6) 0.019(7) 0.004(7)
C21 0.135(14) 0.063(8) 0.074(8) 0.008(7) 0.022(8) -0.002(10)
C22 0.069(10) 0.21(2) 0.045(8) 0.024(10) 0.008(6) 0.022(11)
C23 0.120(12) 0.074(9) 0.074(10) -0.020(8) 0.006(8) 0.013(9)
C24 0.121(14) 0.154(15) 0.078(11) -0.025(10) -0.007(9) -0.009(12)
C25 0.083(10) 0.070(8) 0.084(9) -0.017(7) 0.011(8) 0.005(8)
C26 0.066(9) 0.078(9) 0.121(12) -0.010(8) -0.005(8) 0.002(8)
C27 0.098(13) 0.094(11) 0.141(15) 0.002(11) -0.010(11) 0.014(10)
C28 0.159(18) 0.078(10) 0.131(14) 0.027(9) 0.038(14) 0.020(12)
C29 0.084(11) 0.134(15) 0.130(14) 0.024(12) -0.011(10) 0.024(12)
C30 0.069(10) 0.093(10) 0.105(11) 0.001(8) 0.015(8) 0.013(8)
C31 0.074(12) 0.085(11) 0.145(16) -0.014(10) 0.002(11) -0.011(9)
C32 0.101(13) 0.137(13) 0.058(9) 0.000(9) 0.018(8) -0.037(11)
C33 0.101(14) 0.112(12) 0.097(13) -0.019(10) 0.013(11) -0.010(11)
C34 0.058(11) 0.19(2) 0.114(13) -0.046(14) 0.017(10) -0.010(11)
C35 0.123(14) 0.120(12) 0.133(14) 0.012(10) 0.042(11) -0.001(12)
C36 0.23(3) 0.20(2) 0.110(15) -0.061(14) 0.011(15) 0.06(2)
C37 0.26(3) 0.19(2) 0.082(12) 0.005(14) -0.034(14) 0.07(2)
C38 0.24(3) 0.47(6) 0.128(19) -0.09(3) -0.01(2) -0.18(4)
F1 0.220(14) 0.123(8) 0.204(12) 0.086(8) -0.021(11) 0.001(9)
F2 0.239(16) 0.243(16) 0.137(10) 0.091(10) 0.078(10) 0.069(13)
F3 0.37(2) 0.087(7) 0.146(9) 0.028(6) -0.050(11) -0.066(9)
F4 0.093(6) 0.192(10) 0.137(8) -0.009(7) 0.043(5) -0.037(7)
F5 0.114(7) 0.274(13) 0.069(6) -0.011(6) 0.030(5) -0.027(8)
F6 0.100(7) 0.178(10) 0.202(11) 0.065(9) 0.069(7) 0.051(7)
F7 0.136(9) 0.181(10) 0.141(9) 0.002(8) -0.015(7) -0.076(8)
F8 0.098(8) 0.142(8) 0.267(15) -0.009(9) -0.061(8) -0.008(7)
F9 0.160(11) 0.40(2) 0.152(9) -0.165(13) 0.077(8) -0.160(13)
F10 0.245(17) 0.162(11) 0.287(18) -0.044(12) -0.184(16) 0.025(12)
F11 0.162(13) 0.37(3) 0.178(13) 0.044(14) -0.057(11) -0.125(16)
F12 0.149(12) 0.45(3) 0.164(12) -0.168(17) -0.040(10) 0.061(15)
F13 0.193(16) 0.33(3) 0.249(18) 0.114(18) 0.149(15) 0.071(15)
F14 0.182(15) 0.32(2) 0.46(3) -0.29(3) 0.169(18) -0.068(15)
F15 0.135(11) 0.227(15) 0.30(2) -0.068(14) 0.050(12) 0.015(10)

loop_
_atom_type_symbol
_atom_type_description
_atom_type_scat_dispersion_real
_atom_type_scat_dispersion_imag
_atom_type_scat_source
C C 0.0033 0.0016 'International Tables Vol C Tables 4.2.6.8 and 6.1.1.4'
H H 0.0000 0.0000 'International Tables Vol C Tables 4.2.6.8 and 6.1.1.4'
Ag Ag -0.8971 1.1015 'International Tables Vol C Tables 4.2.6.8 and 6.1.1.4'
F F 0.0171 0.0103 'International Tables Vol C Tables 4.2.6.8 and 6.1.1.4'
O O 0.0106 0.0060 'International Tables Vol C Tables 4.2.6.8 and 6.1.1.4'
P P 0.1023 0.0942 'International Tables Vol C Tables 4.2.6.8 and 6.1.1.4'

loop_
_geom_angle_atom_site_label_1
_geom_angle_atom_site_label_2
_geom_angle_atom_site_label_3
_geom_angle
O1 Ag1 P2 163.9(3)
C1 P2 C15 103.9(5)
C1 P2 C8 102.4(5)
C15 P2 C8 105.1(5)
C1 P2 Ag1 115.1(4)
C15 P2 Ag1 118.3(4)
C8 P2 Ag1 110.4(4)
C33 O1 Ag1 126.5(12)
C2 C1 C6 119.6(11)
C2 C1 P2 118.5(9)
C6 C1 P2 121.9(9)
C1 C2 C3 120.1(11)
C4 C3 C2 120.5(12)
C4 C3 C7 115.8(14)
C2 C3 C7 123.6(13)
C3 C4 C5 120.7(13)
C31 C5 C6 117.9(14)
C31 C5 C4 122.5(14)
C6 C5 C4 119.6(12)
C5 C6 C1 119.4(11)
F3 C7 F2 107.6(18)
F3 C7 F1 108.5(18)
F2 C7 F1 98.6(15)
F3 C7 C3 116.4(15)
F2 C7 C3 113.1(17)
F1 C7 C3 111.1(15)
C13 C8 C9 120.2(11)
C13 C8 P2 122.5(9)
C9 C8 P2 117.2(9)
C10 C9 C8 121.3(11)
C9 C10 C11 118.4(11)
C9 C10 C32 121.9(12)
C11 C10 C32 119.6(12)
C12 C11 C10 120.4(11)
C11 C12 C13 120.1(11)
C11 C12 C14 119.4(12)
C13 C12 C14 120.6(11)
C8 C13 C12 119.6(11)
F6 C14 F4 107.1(14)
F6 C14 F5 109.6(16)
F4 C14 F5 104.5(14)
F6 C14 C12 111.0(13)
F4 C14 C12 112.8(15)
F5 C14 C12 111.6(13)
C20 C15 C16 120.5(11)
C20 C15 P2 121.4(10)
C16 C15 P2 118.0(9)
C17 C16 C15 118.7(13)
C18 C17 C16 118.9(14)
C19 C18 C17 120.9(13)
C18 C19 C20 123.0(14)
C15 C20 C19 117.9(12)
C15 C20 C21 123.2(12)
C19 C20 C21 118.8(12)
C22 C21 C20 118.1(13)
C22 C21 C35 121.0(14)
C20 C21 C35 120.7(13)
C23 C22 C21 179.4(17)
C22 C23 C24 118.4(15)
C22 C23 C25 116.9(12)
C24 C23 C25 123.7(13)
C23 C24 C37 111.6(15)
C23 C24 C38 107.4(16)
C37 C24 C38 123.2(18)
C23 C24 C36 106.6(14)
C37 C24 C36 104.1(17)
C38 C24 C36 102(2)
C26 C25 C30 116.6(13)
C26 C25 C23 121.2(14)
C30 C25 C23 122.1(14)
C27 C26 C25 123.2(14)
C26 C27 C28 118.9(17)
C29 C28 C27 121.4(16)
C30 C29 C28 118.3(16)
C29 C30 C25 121.5(15)
F10 C31 F11 101.7(18)
F10 C31 F12 105(2)
F11 C31 F12 94.0(16)
F10 C31 C5 120.8(15)
F11 C31 C5 116.2(18)
F12 C31 C5 114.9(15)
F9 C32 F8 108.8(15)
F9 C32 F7 105.4(17)
F8 C32 F7 94.3(13)
F9 C32 C10 118.7(14)
F8 C32 C10 112.7(15)
F7 C32 C10 114.1(12)
O1 C33 O2 131.8(17)
O1 C33 C34 114.1(18)
O2 C33 C34 114.1(19)
F14 C34 F13 107(2)
F14 C34 F15 107(2)
F13 C34 F15 99.3(19)
F14 C34 C33 115.8(19)
F13 C34 C33 116(2)
F15 C34 C33 110.4(16)

loop_
_geom_bond_atom_site_label_1
_geom_bond_atom_site_label_2
_geom_bond_distance
Ag1 O1 2.163(11)
Ag1 P2 2.363(3)
P2 C1 1.842(12)
P2 C15 1.862(12)
P2 C8 1.874(12)
O1 C33 1.18(2)
O2 C33 1.22(2)
C1 C2 1.357(15)
C1 C6 1.411(16)
C2 C3 1.409(18)
C3 C4 1.336(18)
C3 C7 1.47(2)
C4 C5 1.392(19)
C5 C31 1.41(2)
C5 C6 1.388(18)
C7 F3 1.255(19)
C7 F2 1.27(2)
C7 F1 1.309(19)
C8 C13 1.360(15)
C8 C9 1.365(15)
C9 C10 1.376(16)
C10 C11 1.390(18)
C10 C32 1.426(19)
C11 C12 1.364(17)
C12 C13 1.394(16)
C12 C14 1.540(19)
C14 F6 1.29(2)
C14 F4 1.301(18)
C14 F5 1.282(16)
C15 C20 1.365(16)
C15 C16 1.417(18)
C16 C17 1.361(17)
C17 C18 1.38(2)
C18 C19 1.32(2)
C19 C20 1.354(19)
C20 C21 1.424(19)
C21 C22 1.47(3)
C21 C35 1.54(2)
C22 C23 1.28(2)
C23 C24 1.46(2)
C23 C25 1.512(19)
C24 C37 1.54(3)
C24 C38 1.61(3)
C24 C36 1.58(3)
C25 C26 1.376(19)
C25 C30 1.420(19)
C26 C27 1.30(2)
C27 C28 1.35(2)
C28 C29 1.41(2)
C29 C30 1.30(2)
C31 F10 1.213(18)
C31 F11 1.24(2)
C31 F12 1.29(2)
C32 F9 1.223(17)
C32 F8 1.343(19)
C32 F7 1.323(17)
C33 C34 1.54(2)
C34 F14 1.17(2)
C34 F13 1.24(2)
C34 F15 1.34(2)
